data_8103931
loop_
_publ_author_name
'Steins, M.'
'Schmitz, W.'
'Doerschel, J.'
'Uecker, R.'

_publ_section_title
;
 Crystal structure of strontium lanthanum trigallium heptoxide, (Sr0.5
 La0.5)2 Ga3 O7
;
_journal_name_full
;
Zeitschrift fuer Kristallographie - New Crystal Structures
;
_journal_page_first 76
_journal_page_last 76
_journal_volume 212
_journal_year 1997
_chemical_formula_sum 'Ga3 La O7 Sr'
_chemical_name_systematic '(Sr La) Ga3 O7'
_space_group_IT_number 113
_symmetry_space_group_name_Hall 'P -4 2ab'
_symmetry_space_group_name_H-M 'P -4 21 m'
_cell_angle_alpha 90
_cell_angle_beta 90
_cell_angle_gamma 90
_cell_formula_units_Z 2
_cell_length_a 8.056
_cell_length_b 8.056
_cell_length_c 5.3332
_cell_volume 346.120
_citation_journal_id_ASTM ZKNSFT
_cod_data_source_file Steins_ZKNSFT_1997_1958.cif
_cod_data_source_block Ga3La1O7Sr1
_cod_original_cell_volume 346.1201
_cod_original_formula_sum 'Ga3 La1 O7 Sr1'
_cod_database_code 8103931

loop_
_symmetry_equiv_pos_as_xyz
x,y,z
y,-x,-z
-x,-y,z
-y,x,-z
x+1/2,-y+1/2,-z
-y+1/2,-x+1/2,z
-x+1/2,y+1/2,-z
y+1/2,x+1/2,z

loop_
_atom_site_label
_atom_site_type_symbol
_atom_site_fract_x
_atom_site_fract_y
_atom_site_fract_z
_atom_site_occupancy
_atom_site_U_iso_or_equiv
Ga2 Ga+3 0.85677 0.64323 0.03407 1 0.0
O3 O-2 0.9143 0.8364 0.202 1 0.0
Ga1 Ga+3 1 1 1 1 0.0
O1 O-2 0.5 1 0.8095 1 0.0
Sr1 Sr+2 0.66201 0.83799 0.49196 0.506 0.0
La1 La+3 0.66201 0.83799 0.49196 0.494 0.0
O2 O-2 0.8611 0.6389 0.6959 1 0.0
